data_1577182
loop_
_publ_author_name
'Gan, Lifei'
'Li, Zi-Qing'
'Chen, Tao'
'Wan, Xuanchen'
'Zhang, Junyang'
'Ren, Jiangtao'
'Jiang, Ming'
'Cao, Penglong'
'Huang, Jinhai'
'Deng, Yu-Hua'
'Peng, Fangzhi'
'Tian, Run'
'Zhang, Zhi-Han'
'Wang, Yingcheng'
'Shao, Zhihui'

_publ_section_title
;
 Highly C\a-Regio-, Enantio-and Diastereoselective Mukaiyamatype
 Annulation of Siloxyfurans: Stereodivergent Synthesis of
 Multi-stereogenic Tricyclic \g-Lactones
;
_journal_name_full 'Chemical Science'
_journal_paper_doi 10.1039/D6SC01491G
_journal_year 2026
_chemical_formula_moiety 'C15 H12 O2'
_chemical_formula_sum 'C15 H12 O2'
_chemical_formula_weight 224.25
_space_group_crystal_system monoclinic
_space_group_IT_number 14
_space_group_name_Hall '-P 2yn'
_space_group_name_H-M_alt 'P 1 21/n 1'
_atom_sites_solution_hydrogens geom
_atom_sites_solution_primary direct
_audit_creation_date 2023-10-17
_audit_creation_method
;
FinalCif V88 by Daniel Kratzert, Freiburg 2023,
https://github.com/dkratzert/FinalCif
;
_audit_update_record
;
2024-03-19 deposited with the CCDC.	2026-04-29 downloaded from the CCDC.
;
_cell_angle_alpha 90
_cell_angle_beta 108.132(4)
_cell_angle_gamma 90
_cell_formula_units_Z 4
_cell_length_a 12.0381(14)
_cell_length_b 6.3338(6)
_cell_length_c 15.2736(19)
_cell_measurement_reflns_used 1111
_cell_measurement_temperature 100.00
_cell_measurement_theta_max 26.38
_cell_measurement_theta_min 2.81
_cell_volume 1106.7(2)
_computing_cell_refinement 'SAINT V8.40B'
_computing_data_reduction 'SAINT V8.40B'
_computing_molecular_graphics 'Olex2 1.5 (Dolomanov et al., 2009)'
_computing_publication_material 'Olex2 1.5 (Dolomanov et al., 2009)'
_computing_structure_refinement 'SHELXL 2018/3 (Sheldrick, 2015)'
_computing_structure_solution 'SHELXT 2018/2 (Sheldrick, 2018)'
_diffrn_ambient_environment N~2~
_diffrn_ambient_temperature 100.00
_diffrn_detector CPAD
_diffrn_detector_area_resol_mean 7.41
_diffrn_detector_type 'Bruker PHOTON'
_diffrn_measured_fraction_theta_full 0.998
_diffrn_measured_fraction_theta_max 0.998
_diffrn_measurement_device 'three-circle diffractometer'
_diffrn_measurement_device_type 'Bruker D8 VENTURE dual wavelength Mo/Cu'
_diffrn_measurement_method '\w and \f scans'
_diffrn_measurement_specimen_support 'MiTeGen micromount'
_diffrn_radiation_monochromator 'mirror optics'
_diffrn_radiation_probe x-ray
_diffrn_radiation_type MoK\a
_diffrn_radiation_wavelength 0.71073
_diffrn_reflns_av_R_equivalents 0.0775
_diffrn_reflns_av_unetI/netI 0.0735
_diffrn_reflns_Laue_measured_fraction_full 0.998
_diffrn_reflns_Laue_measured_fraction_max 0.998
_diffrn_reflns_limit_h_max 14
_diffrn_reflns_limit_h_min -14
_diffrn_reflns_limit_k_max 6
_diffrn_reflns_limit_k_min -7
_diffrn_reflns_limit_l_max 18
_diffrn_reflns_limit_l_min -18
_diffrn_reflns_number 6394
_diffrn_reflns_point_group_measured_fraction_full 0.998
_diffrn_reflns_point_group_measured_fraction_max 0.998
_diffrn_reflns_theta_full 24.995
_diffrn_reflns_theta_max 24.995
_diffrn_reflns_theta_min 2.587
_diffrn_source 'microfocus sealed X-ray tube'
_diffrn_source_current 1.4
_diffrn_source_power 0.07
_diffrn_source_type 'Incoatec I\ms'
_diffrn_source_voltage 50.0
_exptl_absorpt_coefficient_mu 0.089
_exptl_absorpt_correction_T_max 0.7457
_exptl_absorpt_correction_T_min 0.6849
_exptl_absorpt_correction_type multi-scan
_exptl_absorpt_process_details
;
SADABS-2016/2 (Bruker,2016/2) was used for absorption correction.
wR2(int) was 0.0859 before and 0.0707 after correction.
The Ratio of minimum to maximum transmission is 0.9185.
The \l/2 correction factor is Not present.
;
_exptl_crystal_colour colourless
_exptl_crystal_colour_primary colourless
_exptl_crystal_density_diffrn 1.346
_exptl_crystal_description plate
_exptl_crystal_F_000 472
_exptl_crystal_size_max 0.13
_exptl_crystal_size_mid 0.1
_exptl_crystal_size_min 0.06
_refine_diff_density_max 0.741
_refine_diff_density_min -0.376
_refine_diff_density_rms 0.071
_refine_ls_extinction_method none
_refine_ls_goodness_of_fit_ref 1.092
_refine_ls_hydrogen_treatment constr
_refine_ls_matrix_type full
_refine_ls_number_parameters 155
_refine_ls_number_reflns 1953
_refine_ls_number_restraints 0
_refine_ls_restrained_S_all 1.092
_refine_ls_R_factor_all 0.1116
_refine_ls_R_factor_gt 0.0781
_refine_ls_shift/su_max 0.000
_refine_ls_shift/su_mean 0.000
_refine_ls_structure_factor_coef Fsqd
_refine_ls_weighting_details 'w=1/[\s^2^(Fo^2^)+(0.0819P)^2^+1.3542P] where P=(Fo^2^+2Fc^2^)/3'
_refine_ls_weighting_scheme calc
_refine_ls_wR_factor_gt 0.1855
_refine_ls_wR_factor_ref 0.2052
_reflns_Friedel_coverage 0.000
_reflns_number_gt 1372
_reflns_number_total 1953
_reflns_threshold_expression 'I > 2\s(I)'
_cod_data_source_file d6sc01491g2.cif
_cod_data_source_block 1_CCDC2
_cod_database_code 1577182
_shelx_shelxl_version_number 2018/3
_olex2_refinement_description
;
1. Fixed Uiso
 At 1.2 times of:
  All C(H) groups
 At 1.5 times of:
  All C(H,H,H) groups
2.a Ternary CH refined with riding coordinates:
 C2(H2)
2.b Aromatic/amide H refined with riding coordinates:
 C3(H3), C7(H7), C10(H10), C11(H11), C12(H12), C13(H13), C14(H14), C15(H15)
2.c Idealised Me refined as rotating group:
 C1(H1A,H1B,H1C)
;
_olex2_submission_special_instructions 'No special instructions were received'
_shelx_space_group_comment
;
The symmetry employed for this shelxl refinement is uniquely defined
by the following loop, which should always be used as a source of
symmetry information in preference to the above space-group names.
They are only intended as comments.
;
_shelx_estimated_absorpt_t_min 0.989
_shelx_estimated_absorpt_t_max 0.995
_olex2_diffrn_ambient_temperature_device 'Oxford Cryostream 800'

loop_
_space_group_symop_operation_xyz
'x, y, z'
'-x+1/2, y+1/2, -z+1/2'
'-x, -y, -z'
'x-1/2, -y-1/2, z-1/2'

loop_
_atom_site_label
_atom_site_type_symbol
_atom_site_fract_x
_atom_site_fract_y
_atom_site_fract_z
_atom_site_U_iso_or_equiv
_atom_site_adp_type
_atom_site_occupancy
_atom_site_site_symmetry_order
_atom_site_calc_flag
_atom_site_refinement_flags_posn
_atom_site_refinement_flags_adp
_atom_site_refinement_flags_occupancy
_atom_site_disorder_assembly
_atom_site_disorder_group
O1 O 0.0379(2) 0.4523(4) 0.39103(19) 0.0349(7) Uani 1 1 d . . . . .
O2 O 0.1812(2) 0.2106(4) 0.42938(18) 0.0327(7) Uani 1 1 d . . . . .
C1 C -0.0213(3) 0.8103(6) 0.4105(3) 0.0373(10) Uani 1 1 d . . . . .
H1A H -0.097061 0.762379 0.414388 0.056 Uiso 1 1 calc R U . . .
H1B H -0.029344 0.953147 0.384658 0.056 Uiso 1 1 calc R U . . .
H1C H 0.035994 0.811229 0.472236 0.056 Uiso 1 1 calc R U . . .
C2 C 0.0189(3) 0.6642(5) 0.3499(3) 0.0322(9) Uani 1 1 d . . . . .
H2 H -0.041159 0.657521 0.287720 0.039 Uiso 1 1 calc R U . . .
C3 C 0.1356(3) 0.7158(6) 0.3401(3) 0.0312(9) Uani 1 1 d . . . . .
H3 H 0.153839 0.845636 0.316596 0.037 Uiso 1 1 calc R U . . .
C4 C 0.2116(3) 0.5554(5) 0.3686(2) 0.0255(8) Uani 1 1 d . . . . .
C5 C 0.1491(3) 0.3853(5) 0.4006(2) 0.0260(8) Uani 1 1 d . . . . .
C6 C 0.3329(3) 0.5389(5) 0.3649(2) 0.0223(8) Uani 1 1 d . . . . .
C7 C 0.4018(3) 0.3650(5) 0.3958(2) 0.0235(8) Uani 1 1 d . . . . .
H7 H 0.371732 0.250872 0.421917 0.028 Uiso 1 1 calc R U . . .
C8 C 0.5173(3) 0.3510(5) 0.3896(2) 0.0229(8) Uani 1 1 d . . . . .
C9 C 0.5608(3) 0.5212(5) 0.3485(2) 0.0236(8) Uani 1 1 d . . . . .
C10 C 0.4884(3) 0.6981(6) 0.3175(3) 0.0291(9) Uani 1 1 d . . . . .
H10 H 0.516452 0.813007 0.290312 0.035 Uiso 1 1 calc R U . . .
C11 C 0.3791(3) 0.7080(6) 0.3255(2) 0.0268(8) Uani 1 1 d . . . . .
H11 H 0.332746 0.830174 0.304490 0.032 Uiso 1 1 calc R U . . .
C12 C 0.6749(3) 0.5058(6) 0.3408(2) 0.0310(9) Uani 1 1 d . . . . .
H12 H 0.704591 0.618318 0.313451 0.037 Uiso 1 1 calc R U . . .
C13 C 0.7426(3) 0.3321(6) 0.3719(3) 0.0322(9) Uani 1 1 d . . . . .
H13 H 0.818677 0.323614 0.365851 0.039 Uiso 1 1 calc R U . . .
C14 C 0.6990(3) 0.1638(6) 0.4133(3) 0.0331(9) Uani 1 1 d . . . . .
H14 H 0.746398 0.043228 0.435423 0.040 Uiso 1 1 calc R U . . .
C15 C 0.5898(3) 0.1745(6) 0.4215(2) 0.0286(9) Uani 1 1 d . . . . .
H15 H 0.561841 0.060549 0.449253 0.034 Uiso 1 1 calc R U . . .

loop_
_atom_site_aniso_label
_atom_site_aniso_U_11
_atom_site_aniso_U_22
_atom_site_aniso_U_33
_atom_site_aniso_U_23
_atom_site_aniso_U_13
_atom_site_aniso_U_12
O1 0.0353(15) 0.0211(13) 0.0554(18) 0.0039(12) 0.0246(13) 0.0020(12)
O2 0.0340(15) 0.0217(13) 0.0447(16) 0.0094(12) 0.0153(12) 0.0014(11)
C1 0.029(2) 0.036(2) 0.050(3) 0.0015(19) 0.0163(18) 0.0021(18)
C2 0.038(2) 0.0207(18) 0.039(2) 0.0041(16) 0.0128(18) -0.0004(16)
C3 0.036(2) 0.0209(18) 0.042(2) 0.0023(17) 0.0197(18) -0.0004(17)
C4 0.0284(19) 0.0180(17) 0.032(2) -0.0028(15) 0.0120(16) 0.0008(15)
C5 0.0269(19) 0.0205(18) 0.033(2) -0.0010(16) 0.0125(16) -0.0008(16)
C6 0.0239(18) 0.0195(17) 0.0229(18) -0.0039(14) 0.0065(14) -0.0010(15)
C7 0.0290(18) 0.0233(17) 0.0196(17) -0.0015(14) 0.0097(15) -0.0034(16)
C8 0.0254(18) 0.0216(17) 0.0203(18) -0.0012(14) 0.0051(14) -0.0030(15)
C9 0.0234(18) 0.0228(17) 0.0213(18) 0.0015(14) 0.0019(14) -0.0023(15)
C10 0.0283(19) 0.0246(18) 0.034(2) 0.0048(16) 0.0091(16) -0.0053(16)
C11 0.0240(19) 0.0223(18) 0.035(2) 0.0037(16) 0.0103(16) 0.0010(15)
C12 0.0269(19) 0.035(2) 0.030(2) 0.0041(17) 0.0076(16) -0.0056(17)
C13 0.0174(17) 0.039(2) 0.040(2) 0.0028(18) 0.0070(16) 0.0013(16)
C14 0.0260(19) 0.034(2) 0.038(2) 0.0062(17) 0.0079(17) 0.0031(17)
C15 0.032(2) 0.0252(19) 0.029(2) 0.0017(15) 0.0098(16) -0.0009(16)

loop_
_atom_type_symbol
_atom_type_description
_atom_type_scat_dispersion_real
_atom_type_scat_dispersion_imag
_atom_type_scat_source
C C 0.0033 0.0016 'International Tables Vol C Tables 4.2.6.8 and 6.1.1.4'
H H 0.0000 0.0000 'International Tables Vol C Tables 4.2.6.8 and 6.1.1.4'
O O 0.0106 0.0060 'International Tables Vol C Tables 4.2.6.8 and 6.1.1.4'

loop_
_geom_angle_atom_site_label_1
_geom_angle_atom_site_label_2
_geom_angle_atom_site_label_3
_geom_angle
_geom_angle_site_symmetry_1
_geom_angle_site_symmetry_3
_geom_angle_publ_flag
C5 O1 C2 110.3(3) . . ?
H1A C1 H1B 109.5 . . ?
H1A C1 H1C 109.5 . . ?
H1B C1 H1C 109.5 . . ?
C2 C1 H1A 109.5 . . ?
C2 C1 H1B 109.5 . . ?
C2 C1 H1C 109.5 . . ?
O1 C2 C1 109.8(3) . . ?
O1 C2 H2 109.7 . . ?
O1 C2 C3 102.5(3) . . ?
C1 C2 H2 109.7 . . ?
C1 C2 C3 115.1(3) . . ?
C3 C2 H2 109.7 . . ?
C2 C3 H3 124.2 . . ?
C4 C3 C2 111.6(3) . . ?
C4 C3 H3 124.2 . . ?
C3 C4 C5 106.9(3) . . ?
C3 C4 C6 128.3(3) . . ?
C5 C4 C6 124.7(3) . . ?
O1 C5 C4 108.6(3) . . ?
O2 C5 O1 121.0(3) . . ?
O2 C5 C4 130.3(3) . . ?
C7 C6 C4 122.7(3) . . ?
C7 C6 C11 118.4(3) . . ?
C11 C6 C4 118.8(3) . . ?
C6 C7 H7 119.2 . . ?
C6 C7 C8 121.7(3) . . ?
C8 C7 H7 119.2 . . ?
C7 C8 C9 118.7(3) . . ?
C15 C8 C7 122.6(3) . . ?
C15 C8 C9 118.6(3) . . ?
C10 C9 C8 118.4(3) . . ?
C10 C9 C12 122.7(3) . . ?
C12 C9 C8 118.8(3) . . ?
C9 C10 H10 119.3 . . ?
C11 C10 C9 121.4(3) . . ?
C11 C10 H10 119.3 . . ?
C6 C11 H11 119.3 . . ?
C10 C11 C6 121.3(3) . . ?
C10 C11 H11 119.3 . . ?
C9 C12 H12 119.5 . . ?
C13 C12 C9 121.1(3) . . ?
C13 C12 H12 119.5 . . ?
C12 C13 H13 120.1 . . ?
C12 C13 C14 119.8(3) . . ?
C14 C13 H13 120.1 . . ?
C13 C14 H14 119.8 . . ?
C15 C14 C13 120.3(4) . . ?
C15 C14 H14 119.8 . . ?
C8 C15 H15 119.3 . . ?
C14 C15 C8 121.3(3) . . ?
C14 C15 H15 119.3 . . ?

loop_
_geom_bond_atom_site_label_1
_geom_bond_atom_site_label_2
_geom_bond_distance
_geom_bond_site_symmetry_2
_geom_bond_publ_flag
O1 C2 1.469(4) . ?
O1 C5 1.368(4) . ?
O2 C5 1.208(4) . ?
C1 H1A 0.9800 . ?
C1 H1B 0.9800 . ?
C1 H1C 0.9800 . ?
C1 C2 1.491(5) . ?
C2 H2 1.0000 . ?
C2 C3 1.495(5) . ?
C3 H3 0.9500 . ?
C3 C4 1.346(5) . ?
C4 C5 1.482(5) . ?
C4 C6 1.483(5) . ?
C6 C7 1.371(5) . ?
C6 C11 1.423(5) . ?
C7 H7 0.9500 . ?
C7 C8 1.425(5) . ?
C8 C9 1.427(5) . ?
C8 C15 1.408(5) . ?
C9 C10 1.408(5) . ?
C9 C12 1.418(5) . ?
C10 H10 0.9500 . ?
C10 C11 1.360(5) . ?
C11 H11 0.9500 . ?
C12 H12 0.9500 . ?
C12 C13 1.364(5) . ?
C13 H13 0.9500 . ?
C13 C14 1.421(5) . ?
C14 H14 0.9500 . ?
C14 C15 1.361(5) . ?
C15 H15 0.9500 . ?

loop_
_geom_torsion_atom_site_label_1
_geom_torsion_atom_site_label_2
_geom_torsion_atom_site_label_3
_geom_torsion_atom_site_label_4
_geom_torsion
_geom_torsion_site_symmetry_1
_geom_torsion_site_symmetry_2
_geom_torsion_site_symmetry_3
_geom_torsion_site_symmetry_4
_geom_torsion_publ_flag
O1 C2 C3 C4 1.6(4) . . . . ?
C1 C2 C3 C4 120.8(4) . . . . ?
C2 O1 C5 O2 -176.7(3) . . . . ?
C2 O1 C5 C4 1.8(4) . . . . ?
C2 C3 C4 C5 -0.6(4) . . . . ?
C2 C3 C4 C6 176.0(3) . . . . ?
C3 C4 C5 O1 -0.8(4) . . . . ?
C3 C4 C5 O2 177.6(4) . . . . ?
C3 C4 C6 C7 -179.5(4) . . . . ?
C3 C4 C6 C11 -1.1(5) . . . . ?
C4 C6 C7 C8 178.6(3) . . . . ?
C4 C6 C11 C10 -177.7(3) . . . . ?
C5 O1 C2 C1 -124.8(3) . . . . ?
C5 O1 C2 C3 -2.1(4) . . . . ?
C5 C4 C6 C7 -3.5(5) . . . . ?
C5 C4 C6 C11 174.9(3) . . . . ?
C6 C4 C5 O1 -177.5(3) . . . . ?
C6 C4 C5 O2 0.8(6) . . . . ?
C6 C7 C8 C9 -1.3(5) . . . . ?
C6 C7 C8 C15 179.6(3) . . . . ?
C7 C6 C11 C10 0.7(5) . . . . ?
C7 C8 C9 C10 1.3(5) . . . . ?
C7 C8 C9 C12 -178.8(3) . . . . ?
C7 C8 C15 C14 178.8(3) . . . . ?
C8 C9 C10 C11 -0.4(5) . . . . ?
C8 C9 C12 C13 0.0(5) . . . . ?
C9 C8 C15 C14 -0.3(5) . . . . ?
C9 C10 C11 C6 -0.6(6) . . . . ?
C9 C12 C13 C14 -0.4(6) . . . . ?
C10 C9 C12 C13 179.8(4) . . . . ?
C11 C6 C7 C8 0.3(5) . . . . ?
C12 C9 C10 C11 179.7(4) . . . . ?
C12 C13 C14 C15 0.5(6) . . . . ?
C13 C14 C15 C8 -0.1(6) . . . . ?
C15 C8 C9 C10 -179.5(3) . . . . ?
C15 C8 C9 C12 0.4(5) . . . . ?
